data_2019228
loop_
_publ_author_name
'Thomas, Lynne H.'
'Adam, Martin S.'
'O'Neill, Andrew'
'Wilson, Chick C.'

_publ_section_title
;
 Utilizing proton transfer to produce molecular salts in bromanilic acid
 substituted-pyridine molecular complexes -- predictable synthons?
;
_journal_coeditor_code FM3015
_journal_issue 11
_journal_name_full 'Acta Crystallographica Section C'
_journal_page_first 1279
_journal_page_last 1288
_journal_paper_doi 10.1107/S0108270113029533
_journal_volume 69
_journal_year 2013
_chemical_formula_iupac 'C7 H10 N + , C6 H Br2 O4 -'
_chemical_formula_moiety 'C7 H10 N +, C6 H Br2 O4 -'
_chemical_formula_sum 'C13 H11 Br2 N O4'
_chemical_formula_weight 405.04
_chemical_name_common
;
2,4-Lutidinium bromanilate
;
_chemical_name_systematic
;
2,4-Dimethylpyridinium bromanilate
;
_space_group_IT_number 14
_symmetry_cell_setting monoclinic
_symmetry_space_group_name_Hall '-P 2ybc'
_symmetry_space_group_name_H-M 'P 1 21/c 1'
_atom_sites_solution_hydrogens mixed
_audit_creation_method 'WinGX routine CIF_UPDATE'
_cell_angle_alpha 90
_cell_angle_beta 102.966(2)
_cell_angle_gamma 90
_cell_formula_units_Z 4
_cell_length_a 8.2948(2)
_cell_length_b 12.1560(4)
_cell_length_c 13.9544(5)
_cell_measurement_temperature 100(2)
_cell_volume 1371.17(8)
_computing_cell_refinement 'APEX2 (Bruker, 2009)'
_computing_data_collection 'APEX2 (Bruker, 2009)'
_computing_data_reduction 'APEX2 (Bruker, 2009)'
_computing_structure_refinement 'SHELXL2013 (Sheldrick, 2008)'
_computing_structure_solution 'SHELXS97 (Sheldrick, 2008)'
_diffrn_ambient_temperature 100(2)
_diffrn_measured_fraction_theta_full 1
_diffrn_measured_fraction_theta_max 0.935
_diffrn_measurement_device_type 'Bruker APEXII CCD area-detector'
_diffrn_measurement_method 'CCD; rotation images'
_diffrn_radiation_type MoK\a
_diffrn_radiation_wavelength 0.71073
_diffrn_reflns_av_R_equivalents 0.0419
_diffrn_reflns_limit_h_max 12
_diffrn_reflns_limit_h_min -13
_diffrn_reflns_limit_k_max 19
_diffrn_reflns_limit_k_min -20
_diffrn_reflns_limit_l_max 22
_diffrn_reflns_limit_l_min -22
_diffrn_reflns_number 22482
_diffrn_reflns_theta_full 30
_diffrn_reflns_theta_max 35.962
_diffrn_reflns_theta_min 2.247
_exptl_absorpt_coefficient_mu 5.92
_exptl_absorpt_correction_T_max 1.0000
_exptl_absorpt_correction_T_min 0.631216
_exptl_absorpt_correction_type multi-scan
_exptl_absorpt_process_details '(SADABS; Blessing, 1995)'
_exptl_crystal_colour purple
_exptl_crystal_density_diffrn 1.962
_exptl_crystal_description block
_exptl_crystal_F_000 792
_exptl_crystal_size_max 0.25
_exptl_crystal_size_mid 0.2
_exptl_crystal_size_min 0.1
_refine_diff_density_max 0.852
_refine_diff_density_min -0.555
_refine_ls_extinction_method none
_refine_ls_goodness_of_fit_ref 1.021
_refine_ls_hydrogen_treatment mixed
_refine_ls_matrix_type full
_refine_ls_number_parameters 191
_refine_ls_number_reflns 6064
_refine_ls_number_restraints 0
_refine_ls_restrained_S_all 1.021
_refine_ls_R_factor_all 0.0539
_refine_ls_R_factor_gt 0.0316
_refine_ls_shift/su_max 0.002
_refine_ls_shift/su_mean 0
_refine_ls_structure_factor_coef Fsqd
_refine_ls_weighting_details 'w = 1/[\s^2^(Fo^2^)+(0.0416P)^2^] where P = (Fo^2^+2Fc^2^)/3'
_refine_ls_weighting_scheme calc
_refine_ls_wR_factor_ref 0.0809
_reflns_number_gt 4537
_reflns_number_total 6064
_reflns_threshold_expression I>2\s(I)
_cod_data_source_file fm3015.cif
_cod_data_source_block ba24lut
_cod_original_sg_symbol_H-M 'P 21/c'
_cod_database_code 2019228

loop_
_symmetry_equiv_pos_as_xyz
'x, y, z'
'-x, y+1/2, -z+1/2'
'-x, -y, -z'
'x, -y-1/2, z-1/2'

loop_
_atom_site_type_symbol
_atom_site_label
_atom_site_fract_x
_atom_site_fract_y
_atom_site_fract_z
_atom_site_U_iso_or_equiv
_atom_site_adp_type
_atom_site_calc_flag
_atom_site_occupancy
C C1 0.9045(2) 0.19237(15) 0.55371(13) 0.0139(3) Uani d 1
C C6 1.0303(2) 0.18822(15) 0.49598(13) 0.0143(3) Uani d 1
C C5 1.00553(19) 0.10938(15) 0.40704(12) 0.0128(3) Uani d 1
C C4 0.8566(2) 0.05013(15) 0.38346(12) 0.0128(3) Uani d 1
C C3 0.73806(19) 0.05285(15) 0.44130(12) 0.0124(3) Uani d 1
C C2 0.77015(19) 0.12614(15) 0.53102(12) 0.0122(3) Uani d 1
O O1 0.65618(16) 0.12722(12) 0.58359(10) 0.0172(3) Uani d 1
O O2 0.60467(15) 0.00124(12) 0.42410(9) 0.0180(3) Uani d 1
Br Br2 0.81175(2) -0.03915(2) 0.26962(2) 0.01608(5) Uani d 1
O O3 1.12026(14) 0.10678(11) 0.36234(9) 0.0160(3) Uani d 1
O O4 1.15299(15) 0.24626(13) 0.51291(10) 0.0211(3) Uani d 1
Br Br1 0.93387(2) 0.29327(2) 0.65786(2) 0.01894(5) Uani d 1
C C7 0.4727(2) 0.23284(18) 0.31075(13) 0.0184(4) Uani d 1
C C8 0.6120(2) 0.29544(18) 0.30788(15) 0.0226(4) Uani d 1
H H8 0.6627 0.2868 0.2553 0.027 Uiso calc 1
C C9 0.6772(2) 0.37030(18) 0.38125(17) 0.0246(4) Uani d 1
C C10 0.5959(2) 0.38279(17) 0.45817(17) 0.0233(4) Uani d 1
H H10 0.6353 0.4328 0.5084 0.028 Uiso calc 1
C C11 0.4577(2) 0.32110(17) 0.45937(15) 0.0195(4) Uani d 1
H H11 0.4038 0.3295 0.5106 0.023 Uiso calc 1
N N1 0.39987(18) 0.24877(15) 0.38719(12) 0.0157(3) Uani d 1
C C13 0.8327(3) 0.4343(2) 0.3811(2) 0.0379(6) Uani d 1
H H13A 0.9259 0.3972 0.4213 0.057 Uiso calc 1
H H13B 0.8235 0.5067 0.4068 0.057 Uiso calc 1
H H13C 0.8478 0.4397 0.315 0.057 Uiso calc 1
C C12 0.4002(2) 0.1503(2) 0.23501(14) 0.0271(5) Uani d 1
H H12A 0.352 0.0916 0.2651 0.041 Uiso calc 1
H H12B 0.4854 0.1214 0.2056 0.041 Uiso calc 1
H H12C 0.3164 0.1846 0.1853 0.041 Uiso calc 1
H H1 0.595(4) 0.091(3) 0.565(2) 0.050(10) Uiso d 1
H H2 0.332(3) 0.211(2) 0.3888(18) 0.023(7) Uiso d 1

loop_
_atom_site_aniso_label
_atom_site_aniso_U_11
_atom_site_aniso_U_22
_atom_site_aniso_U_33
_atom_site_aniso_U_12
_atom_site_aniso_U_13
_atom_site_aniso_U_23
C1 0.0158(7) 0.0135(9) 0.0136(7) -0.0006(6) 0.0059(6) -0.0020(6)
C6 0.0143(7) 0.0151(9) 0.0141(7) -0.0005(6) 0.0046(6) -0.0010(6)
C5 0.0135(6) 0.0135(9) 0.0117(7) 0.0013(6) 0.0030(5) 0.0020(6)
C4 0.0152(6) 0.0128(9) 0.0107(7) -0.0010(6) 0.0034(5) -0.0008(6)
C3 0.0147(7) 0.0115(8) 0.0113(7) -0.0002(6) 0.0032(5) 0.0006(6)
C2 0.0130(6) 0.0113(8) 0.0134(7) -0.0007(6) 0.0055(5) 0.0000(6)
O1 0.0162(5) 0.0178(7) 0.0205(6) -0.0055(5) 0.0100(5) -0.0057(6)
O2 0.0168(5) 0.0204(7) 0.0178(6) -0.0071(5) 0.0060(5) -0.0027(5)
Br2 0.01998(8) 0.01664(10) 0.01232(8) -0.00307(6) 0.00512(6) -0.00285(6)
O3 0.0151(5) 0.0199(7) 0.0146(6) -0.0007(5) 0.0065(4) -0.0012(5)
O4 0.0179(6) 0.0250(8) 0.0229(7) -0.0080(5) 0.0097(5) -0.0073(6)
Br1 0.02109(9) 0.01842(10) 0.02018(9) -0.00729(7) 0.01073(7) -0.00876(7)
C7 0.0149(7) 0.0253(11) 0.0158(8) 0.0077(7) 0.0052(6) 0.0057(7)
C8 0.0162(7) 0.0307(12) 0.0236(9) 0.0079(7) 0.0103(7) 0.0126(8)
C9 0.0157(7) 0.0214(11) 0.0390(11) 0.0032(7) 0.0109(7) 0.0132(9)
C10 0.0179(8) 0.0169(10) 0.0365(11) -0.0020(7) 0.0091(7) -0.0020(9)
C11 0.0191(7) 0.0170(10) 0.0251(9) 0.0001(7) 0.0107(7) -0.0008(8)
N1 0.0138(6) 0.0166(8) 0.0181(7) -0.0002(6) 0.0065(5) 0.0023(6)
C13 0.0202(9) 0.0312(14) 0.0657(18) 0.0011(9) 0.0168(10) 0.0192(13)
C12 0.0233(9) 0.0417(14) 0.0159(8) 0.0069(9) 0.0037(7) -0.0048(9)

loop_
_atom_type_symbol
_atom_type_description
_atom_type_scat_dispersion_real
_atom_type_scat_dispersion_imag
_atom_type_scat_source
C C 0.003 0.002 'International Tables Vol C Tables 4.2.6.8 and 6.1.1.4'
H H 0 0 'International Tables Vol C Tables 4.2.6.8 and 6.1.1.4'
N N 0.006 0.003 'International Tables Vol C Tables 4.2.6.8 and 6.1.1.4'
O O 0.011 0.006 'International Tables Vol C Tables 4.2.6.8 and 6.1.1.4'
Br Br -0.29 2.46 'International Tables Vol C Tables 4.2.6.8 and 6.1.1.4'

loop_
_geom_angle_atom_site_label_1
_geom_angle_atom_site_label_2
_geom_angle_atom_site_label_3
_geom_angle
C2 C1 C6 120.32(16)
C2 C1 Br1 121.83(12)
C6 C1 Br1 117.85(12)
O4 C6 C1 123.00(16)
O4 C6 C5 118.05(14)
C1 C6 C5 118.92(14)
O3 C5 C4 126.77(16)
O3 C5 C6 115.96(14)
C4 C5 C6 117.26(14)
C5 C4 C3 123.06(15)
C5 C4 Br2 119.22(12)
C3 C4 Br2 117.72(12)
O2 C3 C4 125.60(16)
O2 C3 C2 116.09(14)
C4 C3 C2 118.29(14)
O1 C2 C1 121.24(16)
O1 C2 C3 116.83(14)
C1 C2 C3 121.83(14)
N1 C7 C8 117.71(19)
N1 C7 C12 118.54(17)
C8 C7 C12 123.75(17)
C9 C8 C7 121.78(17)
C8 C9 C10 117.57(17)
C8 C9 C13 122.0(2)
C10 C9 C13 120.4(2)
C11 C10 C9 119.9(2)
N1 C11 C10 120.51(18)
C11 N1 C7 122.55(16)

loop_
_geom_bond_atom_site_label_1
_geom_bond_atom_site_label_2
_geom_bond_distance
C1 C2 1.353(2)
C1 C6 1.455(2)
C1 Br1 1.8753(18)
C6 O4 1.217(2)
C6 C5 1.545(2)
C5 O3 1.2499(19)
C5 C4 1.404(2)
C4 C3 1.405(2)
C4 Br2 1.8907(17)
C3 O2 1.248(2)
C3 C2 1.511(2)
C2 O1 1.3204(19)
C7 N1 1.352(2)
C7 C8 1.392(3)
C7 C12 1.483(3)
C8 C9 1.386(3)
C9 C10 1.398(3)
C9 C13 1.506(3)
C10 C11 1.373(3)
C11 N1 1.342(3)

loop_
_geom_hbond_atom_site_label_D
_geom_hbond_atom_site_label_H
_geom_hbond_atom_site_label_A
_geom_hbond_site_symmetry_A
_geom_hbond_distance_DH
_geom_hbond_distance_HA
_geom_hbond_distance_DA
_geom_hbond_angle_DHA
O1 H1 O2 3_656 0.68(3) 2.03(3) 2.6509(18) 151(3)
O1 H1 O2 . 0.68(3) 2.26(3) 2.6559(19) 119(3)
N1 H2 O3 1_455 0.72(2) 2.14(2) 2.849(2) 168(3)
N1 H2 O4 1_455 0.72(2) 2.56(2) 2.9807(18) 119(2)
